data_4063727
loop_
_publ_author_name
'Blakemore, James D.'
'Chalkley, Matthew J.'
'Farnaby, Joy H.'
'Guard, Louise M.'
'Hazari, Nilay'
'Incarvito, Christopher D.'
'Luzik, Eddie D.'
'Suh, Hee Won'

_publ_section_title
;
 New BidentateTrans-Chelating N-Heterocyclic Carbene Ligands for Palladium
;
_journal_issue 7
_journal_name_full Organometallics
_journal_page_first 1818
_journal_paper_doi 10.1021/om100890q
_journal_volume 30
_journal_year 2011
_chemical_formula_moiety 'Ag2 Cl4 N5 C30 H35'
_chemical_formula_sum 'C30 H35 Ag2 Cl4 N5'
_chemical_formula_weight 823.19
_space_group_IT_number 14
_symmetry_cell_setting monoclinic
_symmetry_Int_Tables_number 14
_symmetry_space_group_name_Hall '-P 2ybc'
_symmetry_space_group_name_H-M 'P 1 21/c 1'
_atom_sites_solution_hydrogens geom
_atom_sites_solution_primary direct
_atom_sites_solution_secondary difmap
_cell_angle_alpha 90.0000
_cell_angle_beta 108.205(6)
_cell_angle_gamma 90.0000
_cell_formula_units_Z 4
_cell_length_a 13.622(5)
_cell_length_b 17.014(6)
_cell_length_c 14.211(5)
_cell_measurement_reflns_used 12188
_cell_measurement_temperature 223
_cell_measurement_theta_max 30.22
_cell_measurement_theta_min 3.04
_cell_volume 3128.7(19)
_computing_cell_refinement PROCESS-AUTO
_computing_data_collection PROCESS-AUTO
_computing_data_reduction CrystalClear
_computing_molecular_graphics 'CrystalStructure 4.0'
_computing_publication_material 'CrystalStructure 4.0 (Rigaku, 2010)'
_computing_structure_refinement 'SHELXL97 (Sheldrick, 1997)'
_computing_structure_solution 'SIR2004 (Burla, et al., 2005)'
_diffrn_ambient_temperature 223
_diffrn_detector_area_resol_mean 6.849
_diffrn_measured_fraction_theta_full 0.988
_diffrn_measured_fraction_theta_max 0.988
_diffrn_measurement_device_type 'Rigaku Mercury275R CCD (SCX mini)'
_diffrn_measurement_method \w
_diffrn_radiation_type 'Mo K\a'
_diffrn_radiation_wavelength 0.71075
_diffrn_reflns_av_R_equivalents 0.0459
_diffrn_reflns_limit_h_max 16
_diffrn_reflns_limit_h_min -18
_diffrn_reflns_limit_k_max 23
_diffrn_reflns_limit_k_min -23
_diffrn_reflns_limit_l_max 19
_diffrn_reflns_limit_l_min -17
_diffrn_reflns_number 25136
_diffrn_reflns_theta_full 29.58
_diffrn_reflns_theta_max 29.58
_diffrn_standards_number 0
_exptl_absorpt_coefficient_mu 1.619
_exptl_absorpt_correction_T_max 0.851
_exptl_absorpt_correction_T_min 0.620
_exptl_absorpt_correction_type multi-scan
_exptl_absorpt_process_details 'Jacobson, R. (1998) Private communication'
_exptl_crystal_colour yellow
_exptl_crystal_density_diffrn 1.747
_exptl_crystal_density_method 'not measured'
_exptl_crystal_description block
_exptl_crystal_F_000 1648.00
_exptl_crystal_size_max 0.20
_exptl_crystal_size_mid 0.15
_exptl_crystal_size_min 0.10
_refine_diff_density_max 1.020
_refine_diff_density_min -0.920
_refine_ls_extinction_method none
_refine_ls_goodness_of_fit_ref 1.073
_refine_ls_hydrogen_treatment constr
_refine_ls_number_parameters 370
_refine_ls_number_reflns 8688
_refine_ls_number_restraints 0
_refine_ls_R_factor_gt 0.0550
_refine_ls_shift/su_max 0.003
_refine_ls_structure_factor_coef Fsqd
_refine_ls_weighting_details 'w = 1/[\s^2^(Fo^2^)+(0.0323P)^2^+3.6093P] where P=(Fo^2^+2Fc^2^)/3'
_refine_ls_weighting_scheme calc
_refine_ls_wR_factor_ref 0.1076
_reflns_number_gt 5959
_reflns_number_total 8945
_reflns_threshold_expression F^2^>2.0\s(F^2^)
_cod_data_source_file om100890q_si_002.cif
_cod_data_source_block '_Compound1d'
_cod_original_cell_volume 3128.7(18)
_cod_original_formula_sum 'Ag2 Cl4 N5 C30 H35'
_cod_database_code 4063727

loop_
_symmetry_equiv_pos_site_id
_symmetry_equiv_pos_as_xyz
1 +X,+Y,+Z
2 -X,1/2+Y,1/2-Z
3 -X,-Y,-Z
4 +X,1/2-Y,1/2+Z

loop_
_atom_site_label
_atom_site_type_symbol
_atom_site_fract_x
_atom_site_fract_y
_atom_site_fract_z
_atom_site_U_iso_or_equiv
_atom_site_adp_type
_atom_site_occupancy
_atom_site_symmetry_multiplicity
_atom_site_calc_flag
_atom_site_refinement_flags
Ag(1) Ag 0.51484(2) 1.069047(17) 0.20800(2) 0.03682(9) Uani 1.00 4 d .
Ag(2) Ag 0.52795(3) 1.073499(19) 0.42240(3) 0.05046(11) Uani 1.00 4 d .
Cl(1) Cl 0.63930(11) 1.17543(7) 0.41882(11) 0.0684(4) Uani 1.00 4 d .
Cl(2) Cl 0.38827(8) 0.98508(6) 0.37223(8) 0.0482(3) Uani 1.00 4 d .
Cl(3) Cl 0.06592(14) 0.95950(11) 0.41955(13) 0.1005(6) Uani 1.00 4 d .
Cl(4) Cl 0.04233(17) 1.04597(19) 0.2423(2) 0.1623(12) Uani 1.00 4 d .
N(1) N 0.4546(2) 1.23436(17) 0.1341(2) 0.0316(7) Uani 1.00 4 d .
N(2) N 0.3177(2) 1.16777(16) 0.1202(2) 0.0298(6) Uani 1.00 4 d .
N(3) N 0.2400(2) 0.93979(17) 0.0312(2) 0.0342(7) Uani 1.00 4 d .
N(4) N 0.5666(2) 0.90009(17) 0.1848(2) 0.0305(6) Uani 1.00 4 d .
N(5) N 0.7074(2) 0.96283(17) 0.2456(2) 0.0315(7) Uani 1.00 4 d .
C(1) C 0.4212(3) 1.1635(2) 0.1505(3) 0.0308(8) Uani 1.00 4 d .
C(2) C 0.5617(3) 1.2554(3) 0.1527(3) 0.0428(10) Uani 1.00 4 d .
C(3) C 0.3738(3) 1.2847(2) 0.0947(3) 0.0301(8) Uani 1.00 4 d .
C(4) C 0.3708(3) 1.3623(2) 0.0693(3) 0.0370(9) Uani 1.00 4 d .
C(5) C 0.2754(3) 1.3953(2) 0.0349(3) 0.0421(10) Uani 1.00 4 d .
C(6) C 0.1876(3) 1.3537(2) 0.0268(3) 0.0433(10) Uani 1.00 4 d .
C(7) C 0.1902(3) 1.2763(2) 0.0520(3) 0.0378(9) Uani 1.00 4 d .
C(8) C 0.2859(3) 1.2423(2) 0.0866(3) 0.0311(8) Uani 1.00 4 d .
C(9) C 0.2484(3) 1.1059(2) 0.1287(3) 0.0376(9) Uani 1.00 4 d .
C(10) C 0.1796(3) 1.0770(2) 0.0290(3) 0.0416(9) Uani 1.00 4 d .
C(11) C 0.2265(3) 1.0152(2) -0.0186(3) 0.0393(9) Uani 1.00 4 d .
C(12) C 0.1411(3) 0.9015(2) 0.0182(3) 0.0435(10) Uani 1.00 4 d .
C(13) C 0.1454(3) 0.8389(2) 0.0926(3) 0.0399(9) Uani 1.00 4 d .
C(14) C 0.0953(4) 0.7691(3) 0.0635(4) 0.0576(13) Uani 1.00 4 d .
C(15) C 0.0916(4) 0.7145(3) 0.1330(5) 0.0714(16) Uani 1.00 4 d .
C(16) C 0.1375(4) 0.7283(3) 0.2309(5) 0.0693(16) Uani 1.00 4 d .
C(17) C 0.1902(4) 0.7962(3) 0.2606(4) 0.0592(13) Uani 1.00 4 d .
C(18) C 0.1954(3) 0.8507(3) 0.1914(3) 0.0462(10) Uani 1.00 4 d .
C(19) C 0.3044(3) 0.8886(2) -0.0060(3) 0.0387(9) Uani 1.00 4 d .
C(20) C 0.4174(3) 0.9052(2) 0.0362(3) 0.0386(9) Uani 1.00 4 d .
C(21) C 0.4573(3) 0.8842(2) 0.1443(3) 0.0332(8) Uani 1.00 4 d .
C(22) C 0.6444(3) 0.8485(2) 0.1856(3) 0.0323(8) Uani 1.00 4 d .
C(23) C 0.6426(3) 0.7713(2) 0.1561(3) 0.0384(9) Uani 1.00 4 d .
C(24) C 0.7357(4) 0.7381(3) 0.1662(3) 0.0495(11) Uani 1.00 4 d .
C(25) C 0.8269(4) 0.7783(3) 0.2044(3) 0.0495(11) Uani 1.00 4 d .
C(26) C 0.8289(3) 0.8549(3) 0.2349(3) 0.0419(9) Uani 1.00 4 d .
C(27) C 0.7347(3) 0.8891(2) 0.2244(3) 0.0331(8) Uani 1.00 4 d .
C(28) C 0.7784(3) 1.0238(2) 0.2932(3) 0.0426(9) Uani 1.00 4 d .
C(29) C 0.6050(3) 0.9701(2) 0.2209(3) 0.0319(8) Uani 1.00 4 d .
C(30) C 0.1131(5) 0.9882(6) 0.3245(6) 0.135(4) Uani 1.00 4 d .
H(2A) H 0.5917 1.2221 0.1135 0.051 Uiso 1.00 4 calc R
H(2B) H 0.5990 1.2482 0.2225 0.051 Uiso 1.00 4 calc R
H(2C) H 0.5662 1.3099 0.1347 0.051 Uiso 1.00 4 calc R
H(4) H 0.4313 1.3912 0.0754 0.044 Uiso 1.00 4 calc R
H(5) H 0.2698 1.4485 0.0160 0.051 Uiso 1.00 4 calc R
H(6) H 0.1233 1.3791 0.0030 0.052 Uiso 1.00 4 calc R
H(7) H 0.1295 1.2477 0.0460 0.045 Uiso 1.00 4 calc R
H(9A) H 0.2049 1.1254 0.1672 0.045 Uiso 1.00 4 calc R
H(9B) H 0.2891 1.0617 0.1650 0.045 Uiso 1.00 4 calc R
H(10A) H 0.1159 1.0560 0.0374 0.050 Uiso 1.00 4 calc R
H(10B) H 0.1606 1.1221 -0.0161 0.050 Uiso 1.00 4 calc R
H(11A) H 0.1824 1.0081 -0.0872 0.047 Uiso 1.00 4 calc R
H(11B) H 0.2940 1.0338 -0.0204 0.047 Uiso 1.00 4 calc R
H(12A) H 0.1168 0.8783 -0.0482 0.052 Uiso 1.00 4 calc R
H(12B) H 0.0906 0.9412 0.0224 0.052 Uiso 1.00 4 calc R
H(14) H 0.0634 0.7587 -0.0042 0.069 Uiso 1.00 4 calc R
H(15) H 0.0568 0.6667 0.1126 0.086 Uiso 1.00 4 calc R
H(16) H 0.1327 0.6910 0.2781 0.083 Uiso 1.00 4 calc R
H(17) H 0.2230 0.8058 0.3283 0.071 Uiso 1.00 4 calc R
H(18) H 0.2339 0.8970 0.2120 0.055 Uiso 1.00 4 calc R
H(19A) H 0.2841 0.8939 -0.0783 0.046 Uiso 1.00 4 calc R
H(19B) H 0.2917 0.8340 0.0089 0.046 Uiso 1.00 4 calc R
H(20A) H 0.4299 0.9611 0.0279 0.046 Uiso 1.00 4 calc R
H(20B) H 0.4550 0.8749 -0.0002 0.046 Uiso 1.00 4 calc R
H(21A) H 0.4199 0.9146 0.1807 0.040 Uiso 1.00 4 calc R
H(21B) H 0.4447 0.8283 0.1526 0.040 Uiso 1.00 4 calc R
H(23) H 0.5805 0.7432 0.1304 0.046 Uiso 1.00 4 calc R
H(24) H 0.7380 0.6856 0.1464 0.059 Uiso 1.00 4 calc R
H(25) H 0.8896 0.7527 0.2097 0.059 Uiso 1.00 4 calc R
H(26) H 0.8912 0.8825 0.2616 0.050 Uiso 1.00 4 calc R
H(28A) H 0.7691 1.0366 0.3563 0.051 Uiso 1.00 4 calc R
H(28B) H 0.7656 1.0701 0.2514 0.051 Uiso 1.00 4 calc R
H(28C) H 0.8487 1.0058 0.3039 0.051 Uiso 1.00 4 calc R
H(30A) H 0.1800 1.0139 0.3543 0.161 Uiso 1.00 4 calc R
H(30B) H 0.1258 0.9408 0.2910 0.161 Uiso 1.00 4 calc R

loop_
_atom_site_aniso_label
_atom_site_aniso_U_11
_atom_site_aniso_U_22
_atom_site_aniso_U_33
_atom_site_aniso_U_12
_atom_site_aniso_U_13
_atom_site_aniso_U_23
Ag(1) 0.03905(17) 0.03236(15) 0.03831(16) 0.00744(13) 0.01102(12) 0.00280(13)
Ag(2) 0.0607(2) 0.04210(18) 0.0553(2) -0.00362(16) 0.02792(18) -0.00373(16)
Cl(1) 0.0791(9) 0.0482(7) 0.0848(9) -0.0137(6) 0.0357(8) 0.0002(6)
Cl(2) 0.0412(6) 0.0539(6) 0.0461(6) -0.0001(5) 0.0088(5) -0.0030(5)
Cl(3) 0.0880(12) 0.1005(12) 0.0912(12) -0.0302(10) -0.0037(9) -0.0049(10)
Cl(4) 0.0799(14) 0.241(3) 0.181(2) 0.0202(17) 0.0633(15) 0.104(2)
N(1) 0.0295(16) 0.0300(15) 0.0355(17) -0.0010(13) 0.0104(13) -0.0023(13)
N(2) 0.0304(16) 0.0255(14) 0.0339(16) -0.0005(12) 0.0107(13) 0.0010(13)
N(3) 0.0322(17) 0.0320(16) 0.0346(17) -0.0053(13) 0.0050(13) -0.0011(13)
N(4) 0.0307(16) 0.0323(15) 0.0279(16) 0.0021(13) 0.0084(13) 0.0021(13)
N(5) 0.0302(17) 0.0318(15) 0.0321(16) 0.0006(13) 0.0094(13) 0.0012(13)
C(1) 0.037(2) 0.0285(18) 0.0265(18) 0.0012(15) 0.0093(16) -0.0005(14)
C(2) 0.035(2) 0.044(2) 0.051(2) -0.0040(18) 0.0155(19) -0.0083(20)
C(3) 0.0348(20) 0.0313(18) 0.0260(17) 0.0005(15) 0.0119(15) -0.0013(15)
C(4) 0.051(3) 0.0308(19) 0.0313(20) -0.0058(18) 0.0162(18) -0.0010(16)
C(5) 0.060(3) 0.0296(19) 0.038(2) 0.0080(19) 0.017(2) 0.0040(17)
C(6) 0.049(3) 0.040(2) 0.041(2) 0.0132(19) 0.0139(19) 0.0027(18)
C(7) 0.037(2) 0.038(2) 0.039(2) 0.0027(17) 0.0123(17) -0.0009(17)
C(8) 0.035(2) 0.0268(17) 0.0321(19) 0.0021(15) 0.0111(16) 0.0013(15)
C(9) 0.042(2) 0.0309(19) 0.042(2) -0.0056(17) 0.0161(18) 0.0014(17)
C(10) 0.037(2) 0.033(2) 0.051(2) -0.0041(17) 0.0081(18) -0.0007(18)
C(11) 0.044(2) 0.0340(20) 0.038(2) -0.0072(17) 0.0098(18) 0.0001(17)
C(12) 0.032(2) 0.040(2) 0.052(3) -0.0056(18) 0.0050(19) 0.0041(20)
C(13) 0.028(2) 0.036(2) 0.056(3) -0.0009(16) 0.0130(18) 0.0026(19)
C(14) 0.045(3) 0.048(3) 0.075(3) -0.010(2) 0.011(2) 0.002(2)
C(15) 0.052(3) 0.045(3) 0.113(5) -0.008(2) 0.019(3) 0.015(3)
C(16) 0.050(3) 0.063(3) 0.098(4) 0.008(3) 0.028(3) 0.038(3)
C(17) 0.051(3) 0.070(3) 0.059(3) 0.012(3) 0.020(2) 0.014(3)
C(18) 0.041(2) 0.045(2) 0.053(3) -0.0009(19) 0.016(2) 0.003(2)
C(19) 0.039(2) 0.041(2) 0.033(2) -0.0040(18) 0.0083(17) -0.0049(17)
C(20) 0.039(2) 0.044(2) 0.034(2) -0.0028(18) 0.0148(17) -0.0007(17)
C(21) 0.0313(20) 0.0378(20) 0.0319(19) 0.0002(16) 0.0119(16) 0.0019(16)
C(22) 0.040(2) 0.0320(19) 0.0269(18) 0.0063(16) 0.0126(16) 0.0029(15)
C(23) 0.048(2) 0.037(2) 0.0312(20) 0.0027(18) 0.0134(17) 0.0014(17)
C(24) 0.068(3) 0.041(2) 0.041(2) 0.017(2) 0.020(2) 0.0007(19)
C(25) 0.052(3) 0.056(3) 0.043(2) 0.021(2) 0.019(2) 0.004(2)
C(26) 0.036(2) 0.050(2) 0.041(2) 0.0087(19) 0.0152(18) 0.0023(19)
C(27) 0.035(2) 0.0374(20) 0.0272(18) 0.0072(17) 0.0104(16) 0.0052(16)
C(28) 0.041(2) 0.041(2) 0.044(2) -0.0062(18) 0.0098(19) -0.0037(19)
C(29) 0.036(2) 0.0316(19) 0.0287(19) 0.0017(16) 0.0107(16) 0.0028(15)
C(30) 0.045(4) 0.241(10) 0.121(6) 0.002(5) 0.031(4) -0.088(7)

loop_
_atom_type_symbol
_atom_type_description
_atom_type_scat_dispersion_real
_atom_type_scat_dispersion_imag
_atom_type_scat_source
Ag Ag -0.897 1.101
;
International Tables for Crystallography
(1992, Vol. C, Tables 4.2.6.8 and 6.1.1.4)
;
Cl Cl 0.148 0.159
;
International Tables for Crystallography
(1992, Vol. C, Tables 4.2.6.8 and 6.1.1.4)
;
N N 0.006 0.003
;
International Tables for Crystallography
(1992, Vol. C, Tables 4.2.6.8 and 6.1.1.4)
;
C C 0.003 0.002
;
International Tables for Crystallography
(1992, Vol. C, Tables 4.2.6.8 and 6.1.1.4)
;
H H 0.000 0.000
;
International Tables for Crystallography
(1992, Vol. C, Table 6.1.1.4)
;

loop_
_geom_angle_atom_site_label_1
_geom_angle_atom_site_label_2
_geom_angle_atom_site_label_3
_geom_angle
_geom_angle_publ_flag
_geom_angle_site_symmetry_1
_geom_angle_site_symmetry_3
Ag(2) Ag(1) C(1) 102.52(11) yes . .
Ag(2) Ag(1) C(29) 94.92(11) yes . .
C(1) Ag(1) C(29) 162.52(15) yes . .
Ag(1) Ag(2) Ag(2) 130.832(14) yes . 3_676
Ag(1) Ag(2) Cl(1) 80.09(4) yes . .
Ag(1) Ag(2) Cl(2) 83.69(3) yes . .
Ag(1) Ag(2) Cl(2) 151.35(3) yes . 3_676
Ag(2) Ag(2) Cl(1) 143.70(4) yes 3_676 .
Ag(2) Ag(2) Cl(2) 55.35(3) yes 3_676 .
Ag(2) Ag(2) Cl(2) 40.95(2) yes 3_676 3_676
Cl(1) Ag(2) Cl(2) 160.91(5) yes . .
Cl(1) Ag(2) Cl(2) 102.76(4) yes . 3_676
Cl(2) Ag(2) Cl(2) 96.302(18) yes . 3_676
Ag(2) Cl(2) Ag(2) 83.70(3) yes . 3_676
C(1) N(1) C(2) 124.9(3) yes . .
C(1) N(1) C(3) 111.2(3) yes . .
C(2) N(1) C(3) 123.9(3) yes . .
C(1) N(2) C(8) 110.4(3) yes . .
C(1) N(2) C(9) 125.6(3) yes . .
C(8) N(2) C(9) 123.8(3) yes . .
C(11) N(3) C(12) 111.3(3) yes . .
C(11) N(3) C(19) 110.7(3) yes . .
C(12) N(3) C(19) 109.1(3) yes . .
C(21) N(4) C(22) 125.4(3) yes . .
C(21) N(4) C(29) 123.4(3) yes . .
C(22) N(4) C(29) 111.0(3) yes . .
C(27) N(5) C(28) 125.2(3) yes . .
C(27) N(5) C(29) 111.2(3) yes . .
C(28) N(5) C(29) 123.5(3) yes . .
Ag(1) C(1) N(1) 124.9(3) yes . .
Ag(1) C(1) N(2) 129.1(3) yes . .
N(1) C(1) N(2) 106.0(3) yes . .
N(1) C(3) C(4) 131.8(4) yes . .
N(1) C(3) C(8) 105.9(3) yes . .
C(4) C(3) C(8) 122.2(3) yes . .
C(3) C(4) C(5) 116.2(4) yes . .
C(4) C(5) C(6) 122.0(4) yes . .
C(5) C(6) C(7) 122.0(4) yes . .
C(6) C(7) C(8) 116.5(4) yes . .
N(2) C(8) C(3) 106.4(3) yes . .
N(2) C(8) C(7) 132.5(4) yes . .
C(3) C(8) C(7) 121.1(3) yes . .
N(2) C(9) C(10) 112.8(3) yes . .
C(9) C(10) C(11) 115.1(3) yes . .
N(3) C(11) C(10) 114.2(4) yes . .
N(3) C(12) C(13) 113.7(3) yes . .
C(12) C(13) C(14) 120.1(4) yes . .
C(12) C(13) C(18) 121.2(4) yes . .
C(14) C(13) C(18) 118.6(4) yes . .
C(13) C(14) C(15) 119.9(5) yes . .
C(14) C(15) C(16) 120.9(5) yes . .
C(15) C(16) C(17) 119.7(6) yes . .
C(16) C(17) C(18) 119.7(5) yes . .
C(13) C(18) C(17) 121.0(4) yes . .
N(3) C(19) C(20) 113.9(3) yes . .
C(19) C(20) C(21) 111.3(4) yes . .
N(4) C(21) C(20) 111.2(3) yes . .
N(4) C(22) C(23) 131.9(4) yes . .
N(4) C(22) C(27) 105.9(3) yes . .
C(23) C(22) C(27) 122.2(4) yes . .
C(22) C(23) C(24) 116.0(4) yes . .
C(23) C(24) C(25) 122.4(4) yes . .
C(24) C(25) C(26) 121.6(4) yes . .
C(25) C(26) C(27) 116.3(4) yes . .
N(5) C(27) C(22) 106.2(3) yes . .
N(5) C(27) C(26) 132.4(3) yes . .
C(22) C(27) C(26) 121.4(4) yes . .
Ag(1) C(29) N(4) 122.9(3) yes . .
Ag(1) C(29) N(5) 130.2(3) yes . .
N(4) C(29) N(5) 105.6(3) yes . .
Cl(3) C(30) Cl(4) 117.1(5) yes . .
N(1) C(2) H(2A) 109.470 yes . .
N(1) C(2) H(2B) 109.479 yes . .
N(1) C(2) H(2C) 109.477 yes . .
H(2A) C(2) H(2B) 109.455 yes . .
H(2A) C(2) H(2C) 109.474 yes . .
H(2B) C(2) H(2C) 109.472 yes . .
C(3) C(4) H(4) 121.905 yes . .
C(5) C(4) H(4) 121.916 yes . .
C(4) C(5) H(5) 119.003 yes . .
C(6) C(5) H(5) 119.001 yes . .
C(5) C(6) H(6) 118.996 yes . .
C(7) C(6) H(6) 118.997 yes . .
C(6) C(7) H(7) 121.743 yes . .
C(8) C(7) H(7) 121.733 yes . .
N(2) C(9) H(9A) 109.031 yes . .
N(2) C(9) H(9B) 109.024 yes . .
C(10) C(9) H(9A) 109.037 yes . .
C(10) C(9) H(9B) 109.032 yes . .
H(9A) C(9) H(9B) 107.803 yes . .
C(9) C(10) H(10A) 108.503 yes . .
C(9) C(10) H(10B) 108.504 yes . .
C(11) C(10) H(10A) 108.501 yes . .
C(11) C(10) H(10B) 108.489 yes . .
H(10A) C(10) H(10B) 107.511 yes . .
N(3) C(11) H(11A) 108.719 yes . .
N(3) C(11) H(11B) 108.709 yes . .
C(10) C(11) H(11A) 108.722 yes . .
C(10) C(11) H(11B) 108.718 yes . .
H(11A) C(11) H(11B) 107.625 yes . .
N(3) C(12) H(12A) 108.829 yes . .
N(3) C(12) H(12B) 108.829 yes . .
C(13) C(12) H(12A) 108.814 yes . .
C(13) C(12) H(12B) 108.823 yes . .
H(12A) C(12) H(12B) 107.691 yes . .
C(13) C(14) H(14) 120.041 yes . .
C(15) C(14) H(14) 120.051 yes . .
C(14) C(15) H(15) 119.538 yes . .
C(16) C(15) H(15) 119.547 yes . .
C(15) C(16) H(16) 120.136 yes . .
C(17) C(16) H(16) 120.130 yes . .
C(16) C(17) H(17) 120.140 yes . .
C(18) C(17) H(17) 120.143 yes . .
C(13) C(18) H(18) 119.501 yes . .
C(17) C(18) H(18) 119.509 yes . .
N(3) C(19) H(19A) 108.762 yes . .
N(3) C(19) H(19B) 108.778 yes . .
C(20) C(19) H(19A) 108.770 yes . .
C(20) C(19) H(19B) 108.774 yes . .
H(19A) C(19) H(19B) 107.661 yes . .
C(19) C(20) H(20A) 109.372 yes . .
C(19) C(20) H(20B) 109.369 yes . .
C(21) C(20) H(20A) 109.360 yes . .
C(21) C(20) H(20B) 109.367 yes . .
H(20A) C(20) H(20B) 107.991 yes . .
N(4) C(21) H(21A) 109.404 yes . .
N(4) C(21) H(21B) 109.392 yes . .
C(20) C(21) H(21A) 109.396 yes . .
C(20) C(21) H(21B) 109.388 yes . .
H(21A) C(21) H(21B) 108.006 yes . .
C(22) C(23) H(23) 122.001 yes . .
C(24) C(23) H(23) 121.998 yes . .
C(23) C(24) H(24) 118.779 yes . .
C(25) C(24) H(24) 118.783 yes . .
C(24) C(25) H(25) 119.194 yes . .
C(26) C(25) H(25) 119.198 yes . .
C(25) C(26) H(26) 121.837 yes . .
C(27) C(26) H(26) 121.825 yes . .
N(5) C(28) H(28A) 109.480 yes . .
N(5) C(28) H(28B) 109.471 yes . .
N(5) C(28) H(28C) 109.475 yes . .
H(28A) C(28) H(28B) 109.471 yes . .
H(28A) C(28) H(28C) 109.471 yes . .
H(28B) C(28) H(28C) 109.458 yes . .
Cl(3) C(30) H(30A) 108.013 yes . .
Cl(3) C(30) H(30B) 108.023 yes . .
Cl(4) C(30) H(30A) 108.011 yes . .
Cl(4) C(30) H(30B) 108.008 yes . .
H(30A) C(30) H(30B) 107.246 yes . .

loop_
_geom_bond_atom_site_label_1
_geom_bond_atom_site_label_2
_geom_bond_distance
_geom_bond_publ_flag
_geom_bond_site_symmetry_2
Ag(1) Ag(2) 2.9968(11) yes .
Ag(1) C(1) 2.055(3) yes .
Ag(1) C(29) 2.057(4) yes .
Ag(2) Ag(2) 3.5706(8) yes 3_676
Ag(2) Cl(1) 2.3150(15) yes .
Ag(2) Cl(2) 2.3546(12) yes .
Ag(2) Cl(2) 2.9551(14) yes 3_676
Cl(3) C(30) 1.738(9) yes .
Cl(4) C(30) 1.598(8) yes .
N(1) C(1) 1.335(5) yes .
N(1) C(2) 1.444(5) yes .
N(1) C(3) 1.369(4) yes .
N(2) C(1) 1.340(5) yes .
N(2) C(8) 1.376(4) yes .
N(2) C(9) 1.444(5) yes .
N(3) C(11) 1.449(5) yes .
N(3) C(12) 1.456(5) yes .
N(3) C(19) 1.449(6) yes .
N(4) C(21) 1.444(5) yes .
N(4) C(22) 1.374(5) yes .
N(4) C(29) 1.338(5) yes .
N(5) C(27) 1.368(5) yes .
N(5) C(28) 1.435(5) yes .
N(5) C(29) 1.333(5) yes .
C(3) C(4) 1.366(5) yes .
C(3) C(8) 1.372(5) yes .
C(4) C(5) 1.359(6) yes .
C(5) C(6) 1.365(6) yes .
C(6) C(7) 1.363(6) yes .
C(7) C(8) 1.369(5) yes .
C(9) C(10) 1.516(5) yes .
C(10) C(11) 1.497(6) yes .
C(12) C(13) 1.488(6) yes .
C(13) C(14) 1.368(6) yes .
C(13) C(18) 1.371(6) yes .
C(14) C(15) 1.369(8) yes .
C(15) C(16) 1.356(9) yes .
C(16) C(17) 1.356(7) yes .
C(17) C(18) 1.370(7) yes .
C(19) C(20) 1.493(5) yes .
C(20) C(21) 1.504(5) yes .
C(22) C(23) 1.377(5) yes .
C(22) C(27) 1.369(5) yes .
C(23) C(24) 1.354(7) yes .
C(24) C(25) 1.373(6) yes .
C(25) C(26) 1.371(6) yes .
C(26) C(27) 1.373(6) yes .
C(2) H(2A) 0.970 yes .
C(2) H(2B) 0.970 yes .
C(2) H(2C) 0.970 yes .
C(4) H(4) 0.940 yes .
C(5) H(5) 0.940 yes .
C(6) H(6) 0.940 yes .
C(7) H(7) 0.940 yes .
C(9) H(9A) 0.980 yes .
C(9) H(9B) 0.980 yes .
C(10) H(10A) 0.980 yes .
C(10) H(10B) 0.980 yes .
C(11) H(11A) 0.980 yes .
C(11) H(11B) 0.980 yes .
C(12) H(12A) 0.980 yes .
C(12) H(12B) 0.980 yes .
C(14) H(14) 0.940 yes .
C(15) H(15) 0.940 yes .
C(16) H(16) 0.940 yes .
C(17) H(17) 0.940 yes .
C(18) H(18) 0.940 yes .
C(19) H(19A) 0.980 yes .
C(19) H(19B) 0.980 yes .
C(20) H(20A) 0.980 yes .
C(20) H(20B) 0.980 yes .
C(21) H(21A) 0.980 yes .
C(21) H(21B) 0.980 yes .
C(23) H(23) 0.940 yes .
C(24) H(24) 0.940 yes .
C(25) H(25) 0.940 yes .
C(26) H(26) 0.940 yes .
C(28) H(28A) 0.970 yes .
C(28) H(28B) 0.970 yes .
C(28) H(28C) 0.970 yes .
C(30) H(30A) 0.980 yes .
C(30) H(30B) 0.980 yes .

loop_
_geom_contact_atom_site_label_1
_geom_contact_atom_site_label_2
_geom_contact_distance
_geom_contact_publ_flag
_geom_contact_site_symmetry_2
Ag(1) C(2) 3.375(4) yes .
Ag(1) C(9) 3.505(4) yes .
Ag(1) C(21) 3.299(4) yes .
Ag(1) C(28) 3.498(4) yes .
N(1) C(7) 3.495(5) yes .
N(1) C(9) 3.541(5) yes .
N(2) C(2) 3.538(5) yes .
N(2) C(4) 3.511(5) yes .
N(2) C(11) 3.262(5) yes .
N(3) C(9) 3.135(5) yes .
N(3) C(18) 2.952(6) yes .
N(3) C(21) 3.044(4) yes .
N(4) C(26) 3.503(5) yes .
N(4) C(28) 3.514(5) yes .
N(5) C(21) 3.521(5) yes .
N(5) C(23) 3.510(5) yes .
C(1) C(4) 3.571(5) yes .
C(1) C(7) 3.576(5) yes .
C(1) C(10) 3.524(5) yes .
C(2) C(4) 3.090(6) yes .
C(2) C(8) 3.583(6) yes .
C(3) C(6) 2.685(6) yes .
C(3) C(9) 3.594(6) yes .
C(4) C(7) 2.807(6) yes .
C(5) C(8) 2.698(5) yes .
C(7) C(9) 3.110(5) yes .
C(7) C(10) 3.404(6) yes .
C(8) C(10) 3.151(5) yes .
C(10) C(12) 3.028(6) yes .
C(11) C(20) 3.100(6) yes .
C(13) C(16) 2.748(8) yes .
C(13) C(19) 3.045(7) yes .
C(14) C(17) 2.732(7) yes .
C(15) C(18) 2.708(7) yes .
C(20) C(22) 3.301(5) yes .
C(20) C(29) 3.233(5) yes .
C(21) C(23) 3.135(6) yes .
C(21) C(27) 3.591(5) yes .
C(22) C(25) 2.695(6) yes .
C(22) C(28) 3.581(5) yes .
C(23) C(26) 2.818(6) yes .
C(23) C(29) 3.586(6) yes .
C(24) C(27) 2.701(6) yes .
C(26) C(28) 3.125(6) yes .
C(26) C(29) 3.578(6) yes .
Ag(2) C(4) 3.596(5) yes 4_575
Cl(2) C(30) 3.595(7) yes .
Cl(3) Cl(3) 3.5943(8) yes 3_576
N(2) C(23) 3.526(5) yes 2_655
N(2) C(24) 3.544(6) yes 2_655
N(4) C(3) 3.569(5) yes 2_645
N(4) C(4) 3.388(5) yes 2_645
N(5) C(4) 3.567(6) yes 2_645
N(5) C(5) 3.263(5) yes 2_645
C(2) C(17) 3.290(6) yes 2_655
C(3) N(4) 3.569(5) yes 2_655
C(3) C(22) 3.387(6) yes 2_655
C(3) C(24) 3.559(5) yes 3_675
C(4) Ag(2) 3.596(5) yes 4_574
C(4) N(4) 3.388(5) yes 2_655
C(4) N(5) 3.567(6) yes 2_655
C(4) C(22) 3.560(6) yes 2_655
C(4) C(29) 3.427(5) yes 2_655
C(5) N(5) 3.263(5) yes 2_655
C(5) C(27) 3.469(6) yes 2_655
C(5) C(28) 3.522(6) yes 2_655
C(5) C(29) 3.576(5) yes 2_655
C(6) C(24) 3.583(7) yes 3_675
C(6) C(26) 3.463(6) yes 2_655
C(6) C(27) 3.414(6) yes 2_655
C(7) C(24) 3.557(7) yes 3_675
C(7) C(25) 3.542(6) yes 2_655
C(7) C(26) 3.394(6) yes 2_655
C(7) C(27) 3.578(5) yes 2_655
C(8) C(22) 3.567(5) yes 2_655
C(8) C(23) 3.512(5) yes 2_655
C(8) C(24) 3.528(6) yes 3_675
C(11) C(27) 3.528(6) yes 3_675
C(17) C(2) 3.290(6) yes 2_645
C(18) C(30) 3.411(11) yes .
C(22) C(3) 3.387(6) yes 2_645
C(22) C(4) 3.560(6) yes 2_645
C(22) C(8) 3.567(5) yes 2_645
C(23) N(2) 3.526(5) yes 2_645
C(23) C(8) 3.512(5) yes 2_645
C(24) N(2) 3.544(6) yes 2_645
C(24) C(3) 3.559(5) yes 3_675
C(24) C(6) 3.583(7) yes 3_675
C(24) C(7) 3.557(7) yes 3_675
C(24) C(8) 3.528(6) yes 3_675
C(25) C(7) 3.542(6) yes 2_645
C(26) C(6) 3.463(6) yes 2_645
C(26) C(7) 3.394(6) yes 2_645
C(27) C(5) 3.469(6) yes 2_645
C(27) C(6) 3.414(6) yes 2_645
C(27) C(7) 3.578(5) yes 2_645
C(27) C(11) 3.528(6) yes 3_675
C(28) C(5) 3.522(6) yes 2_645
C(29) C(4) 3.427(5) yes 2_645
C(29) C(5) 3.576(5) yes 2_645
C(30) Cl(2) 3.595(7) yes .
C(30) C(18) 3.411(11) yes .
Ag(1) H(2A) 3.2498 yes .
Ag(1) H(2B) 3.2412 yes .
Ag(1) H(9B) 2.9450 yes .
Ag(1) H(20A) 3.0673 yes .
Ag(1) H(21A) 2.9013 yes .
Ag(1) H(28A) 3.4899 yes .
Ag(1) H(28B) 3.2757 yes .
Cl(1) H(2B) 2.9435 yes .
Cl(1) H(17) 3.5108 yes 3_676
Cl(1) H(28A) 3.2367 yes .
Cl(2) H(9B) 3.1163 yes .
Cl(2) H(18) 2.9771 yes .
Cl(2) H(21A) 3.1247 yes .
N(1) H(4) 2.7842 yes .
N(2) H(7) 2.8012 yes .
N(2) H(10A) 3.2468 yes .
N(2) H(10B) 2.5196 yes .
N(2) H(11B) 2.9809 yes .
N(3) H(9B) 2.7526 yes .
N(3) H(10A) 2.6212 yes .
N(3) H(10B) 3.2839 yes .
N(3) H(18) 2.6969 yes .
N(3) H(20A) 2.6269 yes .
N(3) H(20B) 3.2879 yes .
N(3) H(21A) 2.7292 yes .
N(3) H(21B) 3.3678 yes .
N(4) H(20A) 2.6307 yes .
N(4) H(20B) 2.6287 yes .
N(4) H(23) 2.8012 yes .
N(5) H(26) 2.7992 yes .
C(1) H(2A) 2.7264 yes .
C(1) H(2B) 2.7293 yes .
C(1) H(2C) 3.2320 yes .
C(1) H(9A) 3.0961 yes .
C(1) H(9B) 2.5507 yes .
C(1) H(11B) 3.3372 yes .
C(2) H(4) 2.9119 yes .
C(3) H(2A) 3.0854 yes .
C(3) H(2B) 3.1008 yes .
C(3) H(2C) 2.5396 yes .
C(3) H(5) 3.1683 yes .
C(3) H(7) 3.2418 yes .
C(4) H(2C) 2.6828 yes .
C(4) H(6) 3.2174 yes .
C(5) H(7) 3.2383 yes .
C(6) H(4) 3.2363 yes .
C(7) H(5) 3.2213 yes .
C(7) H(9A) 3.0169 yes .
C(7) H(10B) 2.7819 yes .
C(8) H(4) 3.2509 yes .
C(8) H(6) 3.1770 yes .
C(8) H(9A) 2.6960 yes .
C(8) H(9B) 3.2628 yes .
C(8) H(10B) 2.7696 yes .
C(9) H(7) 2.9376 yes .
C(9) H(11A) 3.3572 yes .
C(9) H(11B) 2.6837 yes .
C(9) H(12B) 3.5673 yes .
C(10) H(7) 3.0097 yes .
C(10) H(12A) 3.5752 yes .
C(10) H(12B) 2.5975 yes .
C(11) H(9A) 3.3243 yes .
C(11) H(9B) 2.6024 yes .
C(11) H(12A) 2.7280 yes .
C(11) H(12B) 2.4542 yes .
C(11) H(19A) 2.4518 yes .
C(11) H(19B) 3.1982 yes .
C(11) H(20A) 2.7967 yes .
C(12) H(10A) 2.6768 yes .
C(12) H(11A) 2.5252 yes .
C(12) H(11B) 3.2276 yes .
C(12) H(14) 2.6296 yes .
C(12) H(18) 2.6475 yes .
C(12) H(19A) 2.7128 yes .
C(12) H(19B) 2.3897 yes .
C(13) H(15) 3.2151 yes .
C(13) H(17) 3.2311 yes .
C(13) H(19B) 2.6221 yes .
C(14) H(12A) 2.5192 yes .
C(14) H(12B) 2.9828 yes .
C(14) H(16) 3.2183 yes .
C(14) H(18) 3.2036 yes .
C(14) H(19B) 3.2060 yes .
C(15) H(17) 3.1960 yes .
C(16) H(14) 3.2160 yes .
C(16) H(18) 3.2026 yes .
C(17) H(15) 3.1922 yes .
C(18) H(12A) 3.2678 yes .
C(18) H(12B) 2.8339 yes .
C(18) H(14) 3.2076 yes .
C(18) H(16) 3.2085 yes .
C(18) H(19B) 3.2635 yes .
C(18) H(21A) 3.2924 yes .
C(19) H(11A) 2.6514 yes .
C(19) H(11B) 2.4791 yes .
C(19) H(12A) 2.4423 yes .
C(19) H(12B) 3.1915 yes .
C(19) H(18) 3.5218 yes .
C(19) H(21A) 2.6652 yes .
C(19) H(21B) 2.6632 yes .
C(20) H(11A) 3.5892 yes .
C(20) H(11B) 2.7233 yes .
C(20) H(23) 3.5300 yes .
C(21) H(18) 3.4730 yes .
C(21) H(19A) 3.3069 yes .
C(21) H(19B) 2.6089 yes .
C(21) H(23) 2.9681 yes .
C(22) H(20B) 3.0934 yes .
C(22) H(21A) 3.2391 yes .
C(22) H(21B) 2.6346 yes .
C(22) H(24) 3.1715 yes .
C(22) H(26) 3.2460 yes .
C(23) H(20B) 3.3199 yes .
C(23) H(21B) 2.8512 yes .
C(23) H(25) 3.2248 yes .
C(24) H(26) 3.2499 yes .
C(25) H(23) 3.2446 yes .
C(26) H(24) 3.2309 yes .
C(26) H(28C) 2.7313 yes .
C(27) H(23) 3.2566 yes .
C(27) H(25) 3.1870 yes .
C(27) H(28A) 3.0788 yes .
C(27) H(28B) 3.1158 yes .
C(27) H(28C) 2.5555 yes .
C(28) H(26) 2.9615 yes .
C(29) H(20A) 3.0239 yes .
C(29) H(20B) 3.5583 yes .
C(29) H(21A) 2.5846 yes .
C(29) H(21B) 3.1960 yes .
C(29) H(28A) 2.6995 yes .
C(29) H(28B) 2.6972 yes .
C(29) H(28C) 3.2139 yes .
H(2A) H(4) 3.5498 yes .
H(2B) H(4) 3.5383 yes .
H(2C) H(4) 2.2430 yes .
H(4) H(5) 2.3116 yes .
H(5) H(6) 2.2762 yes .
H(6) H(7) 2.3128 yes .
H(7) H(9A) 2.6915 yes .
H(7) H(10A) 3.2665 yes .
H(7) H(10B) 2.4002 yes .
H(9A) H(10A) 2.2066 yes .
H(9A) H(10B) 2.4832 yes .
H(9B) H(10A) 2.4887 yes .
H(9B) H(10B) 2.8154 yes .
H(9B) H(11A) 3.5411 yes .
H(9B) H(11B) 2.6985 yes .
H(9B) H(12B) 3.4924 yes .
H(9B) H(18) 3.0301 yes .
H(9B) H(20A) 3.5699 yes .
H(9B) H(21A) 3.0403 yes .
H(10A) H(11A) 2.3706 yes .
H(10A) H(11B) 2.8186 yes .
H(10A) H(12A) 3.2605 yes .
H(10A) H(12B) 1.9830 yes .
H(10B) H(11A) 2.2488 yes .
H(10B) H(11B) 2.3727 yes .
H(10B) H(12B) 3.3165 yes .
H(11A) H(12A) 2.5080 yes .
H(11A) H(12B) 2.5494 yes .
H(11A) H(19A) 2.3666 yes .
H(11A) H(19B) 3.4034 yes .
H(11A) H(20A) 3.3530 yes .
H(11B) H(12A) 3.5189 yes .
H(11B) H(12B) 3.4024 yes .
H(11B) H(19A) 2.5080 yes .
H(11B) H(19B) 3.4255 yes .
H(11B) H(20A) 2.1533 yes .
H(11B) H(20B) 3.4369 yes .
H(11B) H(21A) 3.4867 yes .
H(12A) H(14) 2.3125 yes .
H(12A) H(18) 3.5537 yes .
H(12A) H(19A) 2.4607 yes .
H(12A) H(19B) 2.3860 yes .
H(12B) H(14) 3.1370 yes .
H(12B) H(18) 2.8890 yes .
H(12B) H(19A) 3.4641 yes .
H(12B) H(19B) 3.3460 yes .
H(14) H(15) 2.3035 yes .
H(14) H(19B) 3.3149 yes .
H(15) H(16) 2.2914 yes .
H(16) H(17) 2.3000 yes .
H(17) H(18) 2.3049 yes .
H(18) H(19B) 3.3932 yes .
H(18) H(21A) 2.7215 yes .
H(18) H(21B) 3.4402 yes .
H(19A) H(20A) 2.3787 yes .
H(19A) H(20B) 2.2676 yes .
H(19A) H(21A) 3.5826 yes .
H(19A) H(21B) 3.5084 yes .
H(19B) H(20A) 2.8241 yes .
H(19B) H(20B) 2.3723 yes .
H(19B) H(21A) 2.8675 yes .
H(19B) H(21B) 2.4208 yes .
H(20A) H(21A) 2.3546 yes .
H(20A) H(21B) 2.8394 yes .
H(20B) H(21A) 2.8394 yes .
H(20B) H(21B) 2.3562 yes .
H(20B) H(23) 3.0657 yes .
H(21B) H(23) 2.4451 yes .
H(23) H(24) 2.3052 yes .
H(24) H(25) 2.2841 yes .
H(25) H(26) 2.3257 yes .
H(26) H(28A) 3.5849 yes .
H(26) H(28C) 2.3060 yes .
Ag(1) H(20B) 3.2495 yes 3_675
Ag(2) H(2C) 3.5109 yes 4_575
Ag(2) H(4) 3.1496 yes 2_645
Ag(2) H(4) 2.9345 yes 4_575
Ag(2) H(5) 3.3720 yes 2_645
Ag(2) H(23) 3.2239 yes 2_655
Cl(1) H(2A) 3.4978 yes 4_575
Cl(1) H(2C) 3.5179 yes 4_575
Cl(1) H(19B) 2.9354 yes 2_655
Cl(1) H(21B) 2.8940 yes 2_655
Cl(1) H(23) 3.0780 yes 2_655
Cl(2) H(2C) 3.0514 yes 2_645
Cl(2) H(4) 2.8290 yes 2_645
Cl(2) H(4) 3.4720 yes 4_575
Cl(2) H(5) 3.1806 yes 4_575
Cl(2) H(30A) 2.8110 yes .
Cl(2) H(30B) 3.4796 yes .
Cl(3) H(5) 3.1084 yes 4_575
Cl(3) H(6) 3.3908 yes 2_545
Cl(3) H(6) 2.9965 yes 4_575
Cl(3) H(15) 3.5165 yes 4_565
Cl(3) H(26) 3.0137 yes 1_455
Cl(3) H(28A) 3.2754 yes 3_676
Cl(3) H(28C) 3.0067 yes 1_455
Cl(4) H(9A) 3.0573 yes .
Cl(4) H(10A) 3.3668 yes .
Cl(4) H(11A) 3.2946 yes 3_575
Cl(4) H(12A) 3.1988 yes 3_575
Cl(4) H(15) 3.4690 yes 2_555
Cl(4) H(16) 3.3802 yes 2_555
Cl(4) H(26) 3.5221 yes 1_455
Cl(4) H(28C) 3.1046 yes 1_455
N(1) H(20B) 3.1717 yes 3_675
N(1) H(21B) 3.3204 yes 2_655
N(1) H(23) 3.5277 yes 2_655
N(4) H(4) 3.4014 yes 2_645
N(5) H(5) 3.3124 yes 2_645
N(5) H(11A) 3.1119 yes 3_675
N(5) H(11B) 3.1960 yes 3_675
N(5) H(19A) 3.4327 yes 3_675
C(1) H(20B) 3.1760 yes 3_675
C(1) H(23) 3.4028 yes 2_655
C(2) H(17) 2.9858 yes 2_655
C(2) H(20B) 3.0591 yes 3_675
C(2) H(21A) 3.5538 yes 2_655
C(2) H(21B) 3.0576 yes 2_655
C(3) H(23) 3.4778 yes 3_675
C(3) H(24) 3.3240 yes 3_675
C(4) H(23) 3.5920 yes 3_675
C(4) H(24) 3.0690 yes 3_675
C(5) H(24) 2.8755 yes 3_675
C(5) H(28A) 3.0194 yes 2_655
C(5) H(30A) 2.9277 yes 4_574
C(6) H(15) 3.3174 yes 3_575
C(6) H(24) 3.0140 yes 3_675
C(6) H(26) 3.5291 yes 2_655
C(6) H(28A) 3.4901 yes 2_655
C(6) H(30A) 3.3066 yes 4_574
C(7) H(14) 3.3588 yes 3_575
C(7) H(15) 3.5806 yes 3_575
C(7) H(24) 3.3240 yes 3_675
C(7) H(25) 3.5688 yes 3_675
C(8) H(24) 3.4499 yes 3_675
C(9) H(24) 3.4236 yes 2_655
C(10) H(12B) 3.5352 yes 3_575
C(12) H(10A) 3.4168 yes 3_575
C(13) H(30B) 3.3907 yes .
C(14) H(7) 2.9833 yes 3_575
C(15) H(6) 3.3623 yes 3_575
C(15) H(7) 3.3426 yes 3_575
C(15) H(25) 3.3250 yes 1_455
C(15) H(28A) 3.5506 yes 2_645
C(15) H(28B) 3.2425 yes 2_645
C(16) H(2B) 3.4573 yes 2_645
C(16) H(19A) 3.5043 yes 4_565
C(16) H(25) 3.3207 yes 1_455
C(16) H(28B) 2.9731 yes 2_645
C(17) H(2A) 3.2087 yes 2_645
C(17) H(2B) 2.9215 yes 2_645
C(17) H(2C) 3.1925 yes 2_645
C(17) H(30B) 2.6916 yes .
C(18) H(2B) 3.1999 yes 2_645
C(18) H(2C) 3.4810 yes 2_645
C(18) H(30B) 2.4677 yes .
C(19) H(2A) 3.0387 yes 3_675
C(19) H(16) 3.4971 yes 4_564
C(19) H(28B) 3.3882 yes 3_675
C(20) H(2A) 3.0112 yes 3_675
C(20) H(20A) 3.3931 yes 3_675
C(21) H(2B) 3.2295 yes 2_645
C(21) H(2C) 3.4910 yes 2_645
C(22) H(11B) 3.3860 yes 3_675
C(24) H(9A) 2.9572 yes 2_645
C(25) H(7) 3.4480 yes 2_645
C(25) H(9A) 3.2846 yes 2_645
C(25) H(10B) 3.2168 yes 3_675
C(26) H(6) 3.5984 yes 2_645
C(26) H(7) 3.4982 yes 2_645
C(26) H(10B) 3.1820 yes 3_675
C(26) H(11A) 3.1086 yes 3_675
C(26) H(11B) 3.5346 yes 3_675
C(27) H(11A) 3.0837 yes 3_675
C(27) H(11B) 3.0933 yes 3_675
C(28) H(5) 3.2459 yes 2_645
C(28) H(11A) 3.1819 yes 3_675
C(28) H(15) 3.2961 yes 2_655
C(28) H(16) 3.3688 yes 2_655
C(28) H(19A) 3.2231 yes 3_675
C(29) H(4) 3.3648 yes 2_645
C(29) H(11B) 3.5315 yes 3_675
C(30) H(5) 3.0809 yes 4_575
C(30) H(6) 3.3658 yes 4_575
C(30) H(17) 3.4397 yes .
C(30) H(18) 3.0530 yes .
C(30) H(26) 3.3891 yes 1_455
C(30) H(28C) 3.5343 yes 1_455
H(2A) Cl(1) 3.4978 yes 4_574
H(2A) C(17) 3.2087 yes 2_655
H(2A) C(19) 3.0387 yes 3_675
H(2A) C(20) 3.0112 yes 3_675
H(2A) H(17) 2.7886 yes 2_655
H(2A) H(19A) 2.7460 yes 3_675
H(2A) H(19B) 2.8617 yes 3_675
H(2A) H(20B) 2.2546 yes 3_675
H(2A) H(23) 3.5754 yes 3_675
H(2B) C(16) 3.4573 yes 2_655
H(2B) C(17) 2.9215 yes 2_655
H(2B) C(18) 3.1999 yes 2_655
H(2B) C(21) 3.2295 yes 2_655
H(2B) H(17) 2.9063 yes 2_655
H(2B) H(18) 3.3358 yes 2_655
H(2B) H(21A) 3.1923 yes 2_655
H(2B) H(21B) 2.4539 yes 2_655
H(2C) Ag(2) 3.5109 yes 4_574
H(2C) Cl(1) 3.5179 yes 4_574
H(2C) Cl(2) 3.0514 yes 2_655
H(2C) C(17) 3.1925 yes 2_655
H(2C) C(18) 3.4810 yes 2_655
H(2C) C(21) 3.4910 yes 2_655
H(2C) H(17) 2.7530 yes 2_655
H(2C) H(18) 3.2627 yes 2_655
H(2C) H(21A) 3.1265 yes 2_655
H(2C) H(21B) 3.0881 yes 2_655
H(4) Ag(2) 3.1496 yes 2_655
H(4) Ag(2) 2.9345 yes 4_574
H(4) Cl(2) 2.8290 yes 2_655
H(4) Cl(2) 3.4720 yes 4_574
H(4) N(4) 3.4014 yes 2_655
H(4) C(29) 3.3648 yes 2_655
H(4) H(21A) 3.4484 yes 2_655
H(4) H(24) 3.5237 yes 3_675
H(5) Ag(2) 3.3720 yes 2_655
H(5) Cl(2) 3.1806 yes 4_574
H(5) Cl(3) 3.1084 yes 4_574
H(5) N(5) 3.3124 yes 2_655
H(5) C(28) 3.2459 yes 2_655
H(5) C(30) 3.0809 yes 4_574
H(5) H(24) 3.2237 yes 3_675
H(5) H(28A) 2.5326 yes 2_655
H(5) H(28C) 3.5610 yes 2_655
H(5) H(30A) 2.3298 yes 4_574
H(6) Cl(3) 3.3908 yes 2_555
H(6) Cl(3) 2.9965 yes 4_574
H(6) C(15) 3.3623 yes 3_575
H(6) C(26) 3.5984 yes 2_655
H(6) C(30) 3.3658 yes 4_574
H(6) H(14) 3.4626 yes 3_575
H(6) H(15) 2.6092 yes 3_575
H(6) H(24) 3.4343 yes 3_675
H(6) H(26) 3.4123 yes 2_655
H(6) H(28A) 3.3897 yes 2_655
H(6) H(28C) 3.4154 yes 2_655
H(6) H(30A) 3.0649 yes 4_574
H(7) C(14) 2.9833 yes 3_575
H(7) C(15) 3.3426 yes 3_575
H(7) C(25) 3.4480 yes 2_655
H(7) C(26) 3.4982 yes 2_655
H(7) H(14) 2.5086 yes 3_575
H(7) H(15) 3.1737 yes 3_575
H(7) H(25) 3.5617 yes 2_655
H(7) H(25) 3.5621 yes 3_675
H(9A) Cl(4) 3.0573 yes .
H(9A) C(24) 2.9572 yes 2_655
H(9A) C(25) 3.2846 yes 2_655
H(9A) H(24) 2.7187 yes 2_655
H(9A) H(25) 3.2896 yes 2_655
H(9A) H(30A) 3.3686 yes .
H(9B) H(24) 3.5187 yes 2_655
H(9B) H(30A) 3.5498 yes .
H(10A) Cl(4) 3.3668 yes .
H(10A) C(12) 3.4168 yes 3_575
H(10A) H(10A) 3.5537 yes 3_575
H(10A) H(12A) 3.4094 yes 3_575
H(10A) H(12B) 2.6723 yes 3_575
H(10B) C(25) 3.2168 yes 3_675
H(10B) C(26) 3.1820 yes 3_675
H(10B) H(12B) 3.5609 yes 3_575
H(10B) H(25) 3.3773 yes 3_675
H(10B) H(26) 3.3377 yes 3_675
H(11A) Cl(4) 3.2946 yes 3_575
H(11A) N(5) 3.1119 yes 3_675
H(11A) C(26) 3.1086 yes 3_675
H(11A) C(27) 3.0837 yes 3_675
H(11A) C(28) 3.1819 yes 3_675
H(11A) H(26) 3.0103 yes 3_675
H(11A) H(28B) 2.9585 yes 3_675
H(11A) H(28C) 2.9844 yes 3_675
H(11B) N(5) 3.1960 yes 3_675
H(11B) C(22) 3.3860 yes 3_675
H(11B) C(26) 3.5346 yes 3_675
H(11B) C(27) 3.0933 yes 3_675
H(11B) C(29) 3.5315 yes 3_675
H(11B) H(28B) 3.5915 yes 3_675
H(12A) Cl(4) 3.1988 yes 3_575
H(12A) H(10A) 3.4094 yes 3_575
H(12A) H(16) 2.8044 yes 4_564
H(12B) C(10) 3.5352 yes 3_575
H(12B) H(10A) 2.6723 yes 3_575
H(12B) H(10B) 3.5609 yes 3_575
H(12B) H(12B) 3.0850 yes 3_575
H(14) C(7) 3.3588 yes 3_575
H(14) H(6) 3.4626 yes 3_575
H(14) H(7) 2.5086 yes 3_575
H(15) Cl(3) 3.5165 yes 4_564
H(15) Cl(4) 3.4690 yes 2_545
H(15) C(6) 3.3174 yes 3_575
H(15) C(7) 3.5806 yes 3_575
H(15) C(28) 3.2961 yes 2_645
H(15) H(6) 2.6092 yes 3_575
H(15) H(7) 3.1737 yes 3_575
H(15) H(25) 3.3463 yes 1_455
H(15) H(28A) 3.1730 yes 2_645
H(15) H(28B) 3.0601 yes 2_645
H(15) H(28C) 3.0988 yes 2_645
H(16) Cl(4) 3.3802 yes 2_545
H(16) C(19) 3.4971 yes 4_565
H(16) C(28) 3.3688 yes 2_645
H(16) H(12A) 2.8044 yes 4_565
H(16) H(19A) 2.8060 yes 4_565
H(16) H(19B) 3.3454 yes 4_565
H(16) H(25) 3.3174 yes 1_455
H(16) H(28B) 2.5850 yes 2_645
H(16) H(28C) 3.3960 yes 2_645
H(17) C(2) 2.9858 yes 2_645
H(17) C(30) 3.4397 yes .
H(17) H(2A) 2.7886 yes 2_645
H(17) H(2B) 2.9063 yes 2_645
H(17) H(2C) 2.7530 yes 2_645
H(17) H(19B) 3.4097 yes 4_565
H(17) H(30B) 2.6211 yes .
H(18) C(30) 3.0530 yes .
H(18) H(2B) 3.3358 yes 2_645
H(18) H(2C) 3.2627 yes 2_645
H(18) H(30A) 3.0852 yes .
H(18) H(30B) 2.2405 yes .
H(19A) N(5) 3.4327 yes 3_675
H(19A) C(16) 3.5043 yes 4_564
H(19A) C(28) 3.2231 yes 3_675
H(19A) H(2A) 2.7460 yes 3_675
H(19A) H(16) 2.8060 yes 4_564
H(19A) H(28B) 2.4174 yes 3_675
H(19A) H(28C) 3.5836 yes 3_675
H(19B) Cl(1) 2.9354 yes 2_645
H(19B) H(2A) 2.8617 yes 3_675
H(19B) H(16) 3.3454 yes 4_564
H(19B) H(17) 3.4097 yes 4_564
H(20A) C(20) 3.3931 yes 3_675
H(20A) H(20A) 2.6406 yes 3_675
H(20A) H(20B) 3.2840 yes 3_675
H(20B) Ag(1) 3.2495 yes 3_675
H(20B) N(1) 3.1717 yes 3_675
H(20B) C(1) 3.1760 yes 3_675
H(20B) C(2) 3.0591 yes 3_675
H(20B) H(2A) 2.2546 yes 3_675
H(20B) H(20A) 3.2840 yes 3_675
H(21A) C(2) 3.5538 yes 2_645
H(21A) H(2B) 3.1923 yes 2_645
H(21A) H(2C) 3.1265 yes 2_645
H(21A) H(4) 3.4484 yes 2_645
H(21B) Cl(1) 2.8940 yes 2_645
H(21B) N(1) 3.3204 yes 2_645
H(21B) C(2) 3.0576 yes 2_645
H(21B) H(2B) 2.4539 yes 2_645
H(21B) H(2C) 3.0881 yes 2_645
H(23) Ag(2) 3.2239 yes 2_645
H(23) Cl(1) 3.0780 yes 2_645
H(23) N(1) 3.5277 yes 2_645
H(23) C(1) 3.4028 yes 2_645
H(23) C(3) 3.4778 yes 3_675
H(23) C(4) 3.5920 yes 3_675
H(23) H(2A) 3.5754 yes 3_675
H(24) C(3) 3.3240 yes 3_675
H(24) C(4) 3.0690 yes 3_675
H(24) C(5) 2.8755 yes 3_675
H(24) C(6) 3.0140 yes 3_675
H(24) C(7) 3.3240 yes 3_675
H(24) C(8) 3.4499 yes 3_675
H(24) C(9) 3.4236 yes 2_645
H(24) H(4) 3.5237 yes 3_675
H(24) H(5) 3.2237 yes 3_675
H(24) H(6) 3.4343 yes 3_675
H(24) H(9A) 2.7187 yes 2_645
H(24) H(9B) 3.5187 yes 2_645
H(24) H(30A) 3.1283 yes 2_645
H(25) C(7) 3.5688 yes 3_675
H(25) C(15) 3.3250 yes 1_655
H(25) C(16) 3.3207 yes 1_655
H(25) H(7) 3.5617 yes 2_645
H(25) H(7) 3.5621 yes 3_675
H(25) H(9A) 3.2896 yes 2_645
H(25) H(10B) 3.3773 yes 3_675
H(25) H(15) 3.3463 yes 1_655
H(25) H(16) 3.3174 yes 1_655
H(26) Cl(3) 3.0137 yes 1_655
H(26) Cl(4) 3.5221 yes 1_655
H(26) C(6) 3.5291 yes 2_645
H(26) C(30) 3.3891 yes 1_655
H(26) H(6) 3.4123 yes 2_645
H(26) H(10B) 3.3377 yes 3_675
H(26) H(11A) 3.0103 yes 3_675
H(26) H(30B) 3.2456 yes 1_655
H(28A) Cl(3) 3.2754 yes 3_676
H(28A) C(5) 3.0194 yes 2_645
H(28A) C(6) 3.4901 yes 2_645
H(28A) C(15) 3.5506 yes 2_655
H(28A) H(5) 2.5326 yes 2_645
H(28A) H(6) 3.3897 yes 2_645
H(28A) H(15) 3.1730 yes 2_655
H(28B) C(15) 3.2425 yes 2_655
H(28B) C(16) 2.9731 yes 2_655
H(28B) C(19) 3.3882 yes 3_675
H(28B) H(11A) 2.9585 yes 3_675
H(28B) H(11B) 3.5915 yes 3_675
H(28B) H(15) 3.0601 yes 2_655
H(28B) H(16) 2.5850 yes 2_655
H(28B) H(19A) 2.4174 yes 3_675
H(28C) Cl(3) 3.0067 yes 1_655
H(28C) Cl(4) 3.1046 yes 1_655
H(28C) C(30) 3.5343 yes 1_655
H(28C) H(5) 3.5610 yes 2_645
H(28C) H(6) 3.4154 yes 2_645
H(28C) H(11A) 2.9844 yes 3_675
H(28C) H(15) 3.0988 yes 2_655
H(28C) H(16) 3.3960 yes 2_655
H(28C) H(19A) 3.5836 yes 3_675
H(30A) Cl(2) 2.8110 yes .
H(30A) C(5) 2.9277 yes 4_575
H(30A) C(6) 3.3066 yes 4_575
H(30A) H(5) 2.3298 yes 4_575
H(30A) H(6) 3.0649 yes 4_575
H(30A) H(9A) 3.3686 yes .
H(30A) H(9B) 3.5498 yes .
H(30A) H(18) 3.0852 yes .
H(30A) H(24) 3.1283 yes 2_655
H(30B) Cl(2) 3.4796 yes .
H(30B) C(13) 3.3907 yes .
H(30B) C(17) 2.6916 yes .
H(30B) C(18) 2.4677 yes .
H(30B) H(17) 2.6211 yes .
H(30B) H(18) 2.2405 yes .
H(30B) H(26) 3.2456 yes 1_455

loop_
_geom_torsion_atom_site_label_1
_geom_torsion_atom_site_label_2
_geom_torsion_atom_site_label_3
_geom_torsion_atom_site_label_4
_geom_torsion
_geom_torsion_publ_flag
_geom_torsion_site_symmetry_1
_geom_torsion_site_symmetry_3
_geom_torsion_site_symmetry_4
Ag(2) Ag(1) C(1) N(1) 98.3(3) no . . .
Ag(2) Ag(1) C(1) N(2) -83.3(3) no . . .
C(1) Ag(1) Ag(2) Ag(2) 125.17(11) no . . 3_676
C(1) Ag(1) Ag(2) Cl(1) -76.34(11) no . . .
C(1) Ag(1) Ag(2) Cl(2) 93.55(11) no . . .
Ag(2) Ag(1) C(29) N(4) 107.9(3) no . . .
Ag(2) Ag(1) C(29) N(5) -86.5(3) no . . .
C(29) Ag(1) Ag(2) Ag(2) -53.59(11) no . . 3_676
C(29) Ag(1) Ag(2) Cl(1) 104.91(11) no . . .
C(29) Ag(1) Ag(2) Cl(2) -85.21(11) no . . .
C(29) Ag(1) Ag(2) Cl(2) 6.40(11) no . . 3_676
Ag(1) Ag(2) Ag(2) Cl(1) -37.592(12) no . 3_676 3_676
Ag(1) Ag(2) Ag(2) Cl(2) 140.696(12) no . 3_676 3_676
Ag(1) Ag(2) Ag(2) Cl(2) -39.304(12) no . 3_676 .
Ag(1) Ag(2) Cl(2) Ag(2) 151.17(3) no . . 3_676
Ag(1) Ag(2) Cl(2) Ag(2) -88.37(6) no . 3_676 3_676
Cl(1) Ag(2) Ag(2) Ag(1) 37.59(6) no . 3_676 3_676
Cl(1) Ag(2) Ag(2) Cl(2) -1.71(6) no . 3_676 3_676
Cl(2) Ag(2) Ag(2) Ag(1) -140.70(4) no . 3_676 3_676
Cl(2) Ag(2) Ag(2) Cl(1) 1.71(3) no . 3_676 3_676
Ag(2) Ag(2) Cl(2) Ag(2) 0(9475577) no 3_676 3_676 3_676
Cl(2) Ag(2) Ag(2) Ag(1) 39.30(4) no 3_676 3_676 3_676
C(2) N(1) C(1) Ag(1) 1.1(5) no . . .
C(1) N(1) C(3) C(8) 0.1(4) no . . .
C(3) N(1) C(1) N(2) 0.8(4) no . . .
C(2) N(1) C(3) C(4) -3.9(6) no . . .
C(1) N(2) C(8) C(3) 1.5(4) no . . .
C(8) N(2) C(1) N(1) -1.4(4) no . . .
C(1) N(2) C(9) C(10) -116.8(4) no . . .
C(9) N(2) C(1) Ag(1) 5.0(6) no . . .
C(8) N(2) C(9) C(10) 68.9(5) no . . .
C(9) N(2) C(8) C(7) -2.3(6) no . . .
C(12) N(3) C(11) C(10) 70.4(4) no . . .
C(11) N(3) C(19) C(20) 79.4(3) no . . .
C(12) N(3) C(19) C(20) -157.7(3) no . . .
C(19) N(3) C(12) C(13) 76.9(4) no . . .
C(21) N(4) C(22) C(23) -4.1(6) no . . .
C(22) N(4) C(21) C(20) -88.6(4) no . . .
C(21) N(4) C(29) Ag(1) -7.9(5) no . . .
C(29) N(4) C(21) C(20) 86.6(4) no . . .
C(22) N(4) C(29) N(5) -0.7(4) no . . .
C(29) N(4) C(22) C(27) 0.2(4) no . . .
C(28) N(5) C(27) C(26) -4.3(6) no . . .
C(27) N(5) C(29) N(4) 0.9(4) no . . .
C(29) N(5) C(27) C(22) -0.8(4) no . . .
C(28) N(5) C(29) Ag(1) 16.5(6) no . . .
N(1) C(3) C(8) N(2) -1.0(4) no . . .
C(4) C(3) C(8) C(7) 0.3(6) no . . .
C(8) C(3) C(4) C(5) -0.4(5) no . . .
C(3) C(4) C(5) C(6) 0.5(6) no . . .
C(4) C(5) C(6) C(7) -0.5(7) no . . .
C(5) C(6) C(7) C(8) 0.3(6) no . . .
C(6) C(7) C(8) C(3) -0.2(6) no . . .
N(2) C(9) C(10) C(11) 85.0(4) no . . .
C(9) C(10) C(11) N(3) 69.5(4) no . . .
N(3) C(12) C(13) C(14) -137.1(3) no . . .
N(3) C(12) C(13) C(18) 45.6(5) no . . .
C(14) C(13) C(18) C(17) -4.1(7) no . . .
C(18) C(13) C(14) C(15) 3.2(7) no . . .
C(13) C(14) C(15) C(16) -0.3(8) no . . .
C(14) C(15) C(16) C(17) -1.8(8) no . . .
C(15) C(16) C(17) C(18) 0.9(8) no . . .
C(16) C(17) C(18) C(13) 2.1(8) no . . .
N(3) C(19) C(20) C(21) 68.6(4) no . . .
N(4) C(22) C(27) N(5) 0.4(4) no . . .
C(23) C(22) C(27) C(26) 0.7(6) no . . .
C(27) C(22) C(23) C(24) -1.0(6) no . . .
C(22) C(23) C(24) C(25) 0.6(6) no . . .
C(23) C(24) C(25) C(26) 0.2(7) no . . .
C(24) C(25) C(26) C(27) -0.5(6) no . . .
C(25) C(26) C(27) C(22) 0.1(6) no . . .
